data_2217793
loop_
_publ_author_name
'Lemoine, Pascale'
'Viossat, Bernard'
'Brion, Jean Daniel'
'Bekaert, Alain'

_publ_section_title Dichloridobis[(<i>S</i>)-2-hydroxypropionamide-\k^2^<i>O</i>,<i>O</i>']manganese(II)
_journal_coeditor_code IM2054
_journal_issue 3
_journal_name_full 'Acta Crystallographica Section E'
_journal_page_first m471
_journal_paper_doi 10.1107/S1600536808004066
_journal_volume 64
_journal_year 2008
_chemical_formula_iupac '[Mn Cl2 (C3 H7 N O2)2]'
_chemical_formula_moiety 'C6 H14 Cl2 Mn N2 O4'
_chemical_formula_sum 'C6 H14 Cl2 Mn N2 O4'
_chemical_formula_weight 304.03
_chemical_name_common
;
dichlorobis[(S)-lactamide-k^2^O,O']manganese(II)
;
_chemical_name_systematic
;
Dichloridobis[(<i>S</i>)-2-hydroxypropionamide-\k^2^O,O']manganese(II)
;
_space_group_IT_number 4
_symmetry_cell_setting monoclinic
_symmetry_space_group_name_Hall 'P 2yb'
_symmetry_space_group_name_H-M 'P 1 21 1'
_atom_sites_solution_hydrogens geom
_atom_sites_solution_primary direct
_atom_sites_solution_secondary difmap
_cell_angle_alpha 90.00
_cell_angle_beta 99.470(10)
_cell_angle_gamma 90.00
_cell_formula_units_Z 2
_cell_length_a 6.312(2)
_cell_length_b 11.718(3)
_cell_length_c 8.268(2)
_cell_measurement_reflns_used 25
_cell_measurement_temperature 293(2)
_cell_measurement_theta_max 8.86
_cell_measurement_theta_min 3.01
_cell_volume 603.2(3)
_computing_cell_refinement 'CAD-4 EXPRESS (Enraf--Nonius, 1994)'
_computing_data_collection 'CAD-4 EXPRESS (Enraf--Nonius, 1994)'
_computing_data_reduction 'XCAD4 (Harms & Wocadlo, 1995)'
_computing_molecular_graphics 'CAMERON (Watkin <i>et al.</i>,  1996)'
_computing_publication_material 'WinGX (Farrugia, 1999)'
_computing_structure_refinement 'SHELXL97 (Sheldrick, 2008)'
_computing_structure_solution 'SIR92 (Altomare <i>et al.</i>,  1994)'
_diffrn_ambient_temperature 293(2)
_diffrn_measured_fraction_theta_full 0.996
_diffrn_measured_fraction_theta_max 0.996
_diffrn_measurement_device_type 'Enraf--Nonius CAD-4'
_diffrn_measurement_method \w--2\q
_diffrn_radiation_monochromator graphite
_diffrn_radiation_source 'fine-focus sealed tube'
_diffrn_radiation_type MoK\a
_diffrn_radiation_wavelength 0.71073
_diffrn_reflns_av_R_equivalents 0.0302
_diffrn_reflns_av_sigmaI/netI 0.0322
_diffrn_reflns_limit_h_max 8
_diffrn_reflns_limit_h_min -8
_diffrn_reflns_limit_k_max 16
_diffrn_reflns_limit_k_min 0
_diffrn_reflns_limit_l_max 11
_diffrn_reflns_limit_l_min -11
_diffrn_reflns_number 3659
_diffrn_reflns_theta_full 30.00
_diffrn_reflns_theta_max 30.00
_diffrn_reflns_theta_min 2.50
_diffrn_standards_decay_% 0
_diffrn_standards_interval_time 60
_diffrn_standards_number 3
_exptl_absorpt_coefficient_mu 1.533
_exptl_absorpt_correction_type none
_exptl_crystal_colour pink
_exptl_crystal_density_diffrn 1.674
_exptl_crystal_density_method 'not measured'
_exptl_crystal_description parallelepiped
_exptl_crystal_F_000 310
_exptl_crystal_size_max 0.18
_exptl_crystal_size_mid 0.16
_exptl_crystal_size_min 0.12
_refine_diff_density_max 0.345
_refine_diff_density_min -0.509
_refine_ls_extinction_method none
_refine_ls_goodness_of_fit_ref 1.106
_refine_ls_hydrogen_treatment mixed
_refine_ls_matrix_type full
_refine_ls_number_parameters 161
_refine_ls_number_reflns 1836
_refine_ls_number_restraints 1
_refine_ls_restrained_S_all 1.105
_refine_ls_R_factor_all 0.0231
_refine_ls_R_factor_gt 0.0223
_refine_ls_shift/su_max 0.000
_refine_ls_shift/su_mean 0.000
_refine_ls_structure_factor_coef Fsqd
_refine_ls_weighting_details 'calc w=1/[\s^2^(Fo^2^)+(0.0412P)^2^] where P=(Fo^2^+2Fc^2^)/3'
_refine_ls_weighting_scheme calc
_refine_ls_wR_factor_gt 0.0603
_refine_ls_wR_factor_ref 0.0607
_reflns_number_gt 1803
_reflns_number_total 1836
_reflns_threshold_expression I>2\s(I)
_cod_data_source_file im2054.cif
_cod_data_source_block I
_cod_original_sg_symbol_H-M 'P 21'
_cod_database_code 2217793
_cod_database_fobs_code 2217793

loop_
_symmetry_equiv_pos_as_xyz
'x, y, z'
'-x, y+1/2, -z'

loop_
_atom_site_type_symbol
_atom_site_label
_atom_site_fract_x
_atom_site_fract_y
_atom_site_fract_z
_atom_site_U_iso_or_equiv
_atom_site_adp_type
_atom_site_calc_flag
_atom_site_refinement_flags
_atom_site_occupancy
Mn Mn1 0.28185(4) 0.57573(2) 0.28850(3) 0.02305(8) Uani d . 1
Cl Cl1 0.43848(9) 0.40435(4) 0.43841(7) 0.03790(12) Uani d . 1
Cl Cl2 0.13344(8) 0.49119(5) 0.02244(5) 0.03331(11) Uani d . 1
O O1 -0.0161(2) 0.56907(16) 0.39299(14) 0.0286(3) Uani d . 1
N N1 -0.1127(4) 0.5206(3) 0.6322(2) 0.0513(7) Uani d . 1
H H1A -0.228(6) 0.480(3) 0.576(4) 0.041(3) Uiso d . 1
H H1B -0.079(6) 0.526(3) 0.729(4) 0.041(3) Uiso d . 1
C C1 0.0131(3) 0.5736(2) 0.54632(19) 0.0287(3) Uani d . 1
O O2 0.3440(2) 0.66403(14) 0.53298(18) 0.0333(3) Uani d . 1
H H2 0.406(6) 0.730(3) 0.563(4) 0.041(3) Uiso d . 1
C C2 0.1925(3) 0.6459(2) 0.6381(2) 0.0310(4) Uani d . 1
H H20 0.253(5) 0.609(3) 0.728(4) 0.041(3) Uiso d . 1
C C3 0.1005(7) 0.7558(4) 0.6897(6) 0.0699(11) Uani d . 1
H H3A 0.2141 0.8023 0.7469 0.105 Uiso calc R 1
H H3B -0.0016 0.7396 0.7607 0.105 Uiso calc R 1
H H3C 0.0304 0.7958 0.5944 0.105 Uiso calc R 1
O O6 0.2428(2) 0.74635(14) 0.1810(2) 0.0332(3) Uani d . 1
O O7 0.5940(2) 0.63077(16) 0.2395(2) 0.0414(4) Uani d . 1
H H7 0.726(6) 0.617(3) 0.278(4) 0.041(3) Uiso d . 1
N N6 0.3807(4) 0.89164(17) 0.0554(3) 0.0392(4) Uani d . 1
H H6A 0.483(6) 0.919(4) 0.025(4) 0.041(3) Uiso d . 1
H H6B 0.255(6) 0.924(4) 0.036(4) 0.041(3) Uiso d . 1
C C6 0.3966(3) 0.79133(17) 0.1305(2) 0.0277(3) Uani d . 1
C C7 0.6136(3) 0.73241(18) 0.1480(2) 0.0297(4) Uani d . 1
H H70 0.715(6) 0.786(4) 0.211(4) 0.041(3) Uiso d . 1
C C8 0.6730(4) 0.7018(2) -0.0168(3) 0.0399(5) Uani d . 1
H H8A 0.8105 0.6647 -0.0006 0.060 Uiso calc R 1
H H8B 0.6795 0.7700 -0.0802 0.060 Uiso calc R 1
H H8C 0.5665 0.6513 -0.0741 0.060 Uiso calc R 1

loop_
_atom_site_aniso_label
_atom_site_aniso_U_11
_atom_site_aniso_U_22
_atom_site_aniso_U_33
_atom_site_aniso_U_12
_atom_site_aniso_U_13
_atom_site_aniso_U_23
Mn1 0.02205(12) 0.02285(12) 0.02441(12) 0.00065(10) 0.00426(8) 0.00154(9)
Cl1 0.0368(2) 0.0242(2) 0.0493(3) 0.00502(18) -0.0032(2) 0.00568(18)
Cl2 0.0347(2) 0.0378(2) 0.02582(17) 0.00258(19) 0.00027(15) -0.00370(18)
O1 0.0222(5) 0.0419(7) 0.0209(5) -0.0006(6) 0.0014(4) 0.0020(6)
N1 0.0488(11) 0.0796(18) 0.0257(7) -0.0334(12) 0.0060(7) 0.0035(9)
C1 0.0253(7) 0.0362(9) 0.0238(7) -0.0043(9) 0.0018(6) 0.0018(8)
O2 0.0348(7) 0.0298(7) 0.0379(7) -0.0101(6) 0.0134(6) -0.0101(6)
C2 0.0313(8) 0.0385(9) 0.0225(6) -0.0089(8) 0.0026(6) -0.0010(7)
C3 0.070(2) 0.0620(19) 0.089(2) -0.0148(18) 0.046(2) -0.0384(19)
O6 0.0284(6) 0.0280(6) 0.0442(7) 0.0033(6) 0.0094(6) 0.0096(6)
O7 0.0202(6) 0.0455(9) 0.0578(9) 0.0047(6) 0.0043(6) 0.0309(8)
N6 0.0410(10) 0.0281(8) 0.0509(10) 0.0063(8) 0.0147(8) 0.0128(8)
C6 0.0295(8) 0.0233(8) 0.0299(7) 0.0013(6) 0.0041(7) 0.0022(6)
C7 0.0240(7) 0.0279(9) 0.0363(8) -0.0020(7) 0.0020(7) 0.0081(7)
C8 0.0421(11) 0.0343(10) 0.0466(11) 0.0121(9) 0.0172(9) 0.0065(9)

loop_
_atom_type_symbol
_atom_type_description
_atom_type_scat_dispersion_real
_atom_type_scat_dispersion_imag
_atom_type_scat_source
C C 0.0033 0.0016 'International Tables Vol C Tables 4.2.6.8 and 6.1.1.4'
N N 0.0061 0.0033 'International Tables Vol C Tables 4.2.6.8 and 6.1.1.4'
O O 0.0106 0.0060 'International Tables Vol C Tables 4.2.6.8 and 6.1.1.4'
Mn Mn 0.3368 0.7283 'International Tables Vol C Tables 4.2.6.8 and 6.1.1.4'
Cl Cl 0.1484 0.1585 'International Tables Vol C Tables 4.2.6.8 and 6.1.1.4'
H H 0.0000 0.0000 'International Tables Vol C Tables 4.2.6.8 and 6.1.1.4'

loop_
_geom_angle_atom_site_label_1
_geom_angle_atom_site_label_2
_geom_angle_atom_site_label_3
_geom_angle
O7 Mn1 O6 72.40(6)
O7 Mn1 O1 160.90(7)
O6 Mn1 O1 98.39(6)
O7 Mn1 O2 90.10(7)
O6 Mn1 O2 86.32(7)
O1 Mn1 O2 72.33(5)
O7 Mn1 Cl2 100.17(6)
O6 Mn1 Cl2 90.23(5)
O1 Mn1 Cl2 96.49(4)
O2 Mn1 Cl2 167.63(4)
O7 Mn1 Cl1 91.97(5)
O6 Mn1 Cl1 162.47(5)
O1 Mn1 Cl1 94.10(5)
O2 Mn1 Cl1 85.82(5)
Cl2 Mn1 Cl1 100.56(3)
C1 O1 Mn1 113.83(11)
C1 N1 H1A 118(2)
C1 N1 H1B 115(3)
H1A N1 H1B 127(3)
O1 C1 N1 121.9(2)
O1 C1 C2 120.30(17)
N1 C1 C2 117.71(16)
C2 O2 Mn1 116.74(12)
C2 O2 H2 106(2)
Mn1 O2 H2 131(2)
O2 C2 C3 112.3(2)
O2 C2 C1 107.58(15)
C3 C2 C1 109.2(2)
O2 C2 H20 110(2)
C3 C2 H20 108(2)
C1 C2 H20 109(2)
C2 C3 H3A 109.5
C2 C3 H3B 109.5
H3A C3 H3B 109.5
C2 C3 H3C 109.5
H3A C3 H3C 109.5
H3B C3 H3C 109.5
C6 O6 Mn1 119.04(14)
C7 O7 Mn1 120.43(12)
C7 O7 H7 101(2)
Mn1 O7 H7 137(2)
C6 N6 H6A 120(3)
C6 N6 H6B 118(3)
H6A N6 H6B 122(4)
O6 C6 N6 122.2(2)
O6 C6 C7 121.32(18)
N6 C6 C7 116.43(19)
O7 C7 C8 109.57(18)
O7 C7 C6 105.93(15)
C8 C7 C6 112.02(17)
O7 C7 H70 111(2)
C8 C7 H70 113.3(18)
C6 C7 H70 105(2)
C7 C8 H8A 109.5
C7 C8 H8B 109.5
H8A C8 H8B 109.5
C7 C8 H8C 109.5
H8A C8 H8C 109.5
H8B C8 H8C 109.5

loop_
_geom_bond_atom_site_label_1
_geom_bond_atom_site_label_2
_geom_bond_distance
Mn1 O7 2.1739(16)
Mn1 O6 2.1853(17)
Mn1 O1 2.1964(14)
Mn1 O2 2.2471(15)
Mn1 Cl2 2.4535(7)
Mn1 Cl1 2.4786(7)
O1 C1 1.252(2)
N1 C1 1.307(3)
N1 H1A 0.92(4)
N1 H1B 0.80(3)
C1 C2 1.515(3)
O2 C2 1.410(2)
O2 H2 0.89(4)
C2 C3 1.503(4)
C2 H20 0.89(3)
C3 H3A 0.9600
C3 H3B 0.9600
C3 H3C 0.9600
O6 C6 1.236(3)
O7 C7 1.427(2)
O7 H7 0.86(4)
N6 C6 1.326(3)
N6 H6A 0.80(4)
N6 H6B 0.87(4)
C6 C7 1.519(3)
C7 C8 1.514(3)
C7 H70 0.98(4)
C8 H8A 0.9600
C8 H8B 0.9600
C8 H8C 0.9600

loop_
_geom_hbond_atom_site_label_D
_geom_hbond_atom_site_label_H
_geom_hbond_atom_site_label_A
_geom_hbond_site_symmetry_A
_geom_hbond_distance_DH
_geom_hbond_distance_HA
_geom_hbond_distance_DA
_geom_hbond_angle_DHA
N1 H1A Cl1 1_455 0.92(4) 2.40(4) 3.310(2) 170(3)
N1 H1B Cl2 1_556 0.80(3) 2.60(4) 3.360(2) 159(3)
O2 H2 Cl1 2_656 0.89(4) 2.26(4) 3.1250(17) 164(3)
O7 H7 O1 1_655 0.86(4) 1.83(4) 2.676(2) 167(3)
N6 H6A Cl2 2_655 0.80(4) 2.65(4) 3.439(2) 168(3)
N6 H6B Cl2 2 0.87(4) 2.54(4) 3.409(3) 172(4)
